data_1004150
loop_
_publ_author_name
'Dupont, L'
'Hervieu, M'
'Pelloquin, D'
'Nowogrocki, G'
'Touboul, M'

_publ_section_title
;
Synthesis and crystal structure determination of Tl8 Nb27.2 O72 using
TEM and single-crystal x-ray diffraction
;
_journal_coden_ASTM JSSCBI
_journal_name_full 'Journal of Solid State Chemistry'
_journal_page_first 282
_journal_page_last 292
_journal_paper_doi 10.1006/jssc.1997.7638
_journal_volume 135
_journal_year 1998
_chemical_formula_structural 'Tl8 Nb27.2 O72'
_chemical_formula_sum 'Nb27.2 O72 Tl8'
_chemical_name_systematic 'Thallium niobium oxide (8/27.2/72)'
_space_group_IT_number 44
_symmetry_cell_setting orthorhombic
_symmetry_Int_Tables_number 44
_symmetry_space_group_name_Hall 'I -2 -2'
_symmetry_space_group_name_H-M 'I m 2 m'
_cell_angle_alpha 90
_cell_angle_beta 90
_cell_angle_gamma 90
_cell_formula_units_Z 1
_cell_length_a 7.534(7)
_cell_length_b 12.992(12)
_cell_length_c 15.555(12)
_cell_volume 1522.6
_refine_ls_R_factor_all 0.097
_cod_database_code 1004150

loop_
_symmetry_equiv_pos_as_xyz
x,y,z
-x,y,-z
-x,y,z
x,y,-z
1/2+x,1/2+y,1/2+z
1/2-x,1/2+y,1/2-z
1/2-x,1/2+y,1/2+z
1/2+x,1/2+y,1/2-z

loop_
_atom_site_label
_atom_site_type_symbol
_atom_site_symmetry_multiplicity
_atom_site_Wyckoff_symbol
_atom_site_fract_x
_atom_site_fract_y
_atom_site_fract_z
_atom_site_occupancy
_atom_site_attached_hydrogens
_atom_site_calc_flag
Nb1 Nb5+ 4 c 0. 0.5 0.1221(3) 1. 0 d
Nb2 Nb5+ 4 c 0. 0.4920(4) 0.3720(4) 1. 0 d
Nb3 Nb5+ 8 e 0.2538(5) 0.2408(4) 0.1288(3) 1. 0 d
Nb4 Nb5+ 8 e 0.2395(4) 0.7375(4) 0.1219(3) 1. 0 d
Nb5 Nb5+ 2 b 0. 0.654(1) 0.5 0.475 0 d
Nb6 Nb5+ 2 a 0. 0.3285(8) 0. 0.625 0 d
Nb7 Nb5+ 2 b 0. 0.3254(8) 0.5 0.5 0 d
O1 O2- 4 c 0. 0.768(2) 0.104(2) 1. 0 d
O2 O2- 4 c 0. 0.448(3) 0.246(1) 1. 0 d
O3 O2- 8 e 0.187(2) 0.596(1) 0.141(1) 1. 0 d
O4 O2- 2 a 0. 0.503(3) 0. 1. 0 d
O5 O2- 4 c 0. 0.771(2) 0.395(1) 1. 0 d
O6 O2- 2 b 0.5 0.010(3) 0. 1. 0 d
O7 O2- 4 d 0.202(4) 0.205(2) 0. 1. 0 d
O8 O2- 4 c 0. 0.205(2) 0.148(2) 1. 0 d
O9 O2- 4 c 0. 0.204(2) 0.354(2) 1. 0 d
O10 O2- 8 e 0.180(3) 0.381(1) 0.106(1) 1. 0 d
O11 O2- 8 e 0.180(3) 0.381(1) 0.607(1) 1. 0 d
O12 O2- 8 e 0.184(3) 0.595(1) 0.640(1) 1. 0 d
O13 O2- 4 d 0.297(3) 0.705(2) 0. 1. 0 d
O14 O2- 8 e 0.215(5) 0.764(2) 0.252(1) 1. 0 d
Tl1 Tl1+ 8 e 0.074(2) -0.007(2) 0.010(2) 0.06 0 d
Tl2 Tl1+ 8 e 0.029(2) -0.040(1) 0.010(1) 0.08 0 d
Tl3 Tl1+ 8 e 0.028(2) 0.0302(6) 0.009(1) 0.11 0 d
Tl4 Tl1+ 8 e 0.067(3) -0.013(2) 0.514(1) 0.06 0 d
Tl5 Tl1+ 8 e 0.024(2) -0.0412(6) 0.508(1) 0.14 0 d
Tl6 Tl1+ 8 e 0.037(3) 0.026(2) 0.515(2) 0.05 0 d
Tl7 Tl1+ 8 e 0.034(6) -0.036(3) 0.227(2) 0.05 0 d
Tl8 Tl1+ 8 e 0.020(9) -0.018(2) 0.266(2) 0.09 0 d
Tl9 Tl1+ 8 e -0.037(1) 0.0110(6) 0.2516(3) 0.36 0 d

loop_
_atom_type_symbol
_atom_type_oxidation_number
Nb5+ 5.000
O2- -2.000
Tl1+ 1.000
